data_4083534
loop_
_publ_author_name
'Breunig, Jens Michael'
'Lehmann, Felix'
'Bolte, Michael'
'Lerner, Hans-Wolfram'
'Wagner, Matthias'

_publ_section_title
;
 Synthesis and Reactivity ofo-Phosphane Oxide Substituted
 Aryl(hydro)borates and Aryl(hydro)boranes
;
_journal_issue 12
_journal_name_full Organometallics
_journal_page_first 3163
_journal_paper_doi 10.1021/om500385h
_journal_volume 33
_journal_year 2014
_chemical_formula_moiety 'C44 H58 B2 F10 Mg O3 P2, C4 H10 O'
_chemical_formula_sum 'C48 H68 B2 F10 Mg O4 P2'
_chemical_formula_weight 1006.89
_chemical_name_systematic ?
_space_group_IT_number 60
_symmetry_cell_setting orthorhombic
_symmetry_space_group_name_Hall '-P 2n 2ab'
_symmetry_space_group_name_H-M 'P b c n'
_atom_sites_solution_hydrogens geom
_atom_sites_solution_primary direct
_atom_sites_solution_secondary difmap
_audit_creation_method SHELXL-97
_cell_angle_alpha 90.00
_cell_angle_beta 90.00
_cell_angle_gamma 90.00
_cell_formula_units_Z 8
_cell_length_a 24.9163(11)
_cell_length_b 18.1628(6)
_cell_length_c 23.2274(8)
_cell_measurement_reflns_used 31565
_cell_measurement_temperature 173(2)
_cell_measurement_theta_max 25.9
_cell_measurement_theta_min 1.4
_cell_volume 10511.6(7)
_computing_cell_refinement 'X-Area (Stoe & Cie, 2001)'
_computing_data_collection 'X-Area (Stoe & Cie, 2001)'
_computing_data_reduction 'X-Area (Stoe & Cie, 2001)'
_computing_molecular_graphics 'XP in SHELXTL-Plus (Sheldrick, 2008)'
_computing_publication_material SHELXL97
_computing_structure_refinement 'SHELXL97 (Sheldrick, 2008) '
_computing_structure_solution 'SHELXS97 (Sheldrick, 2008) '
_diffrn_ambient_temperature 173(2)
_diffrn_measured_fraction_theta_full 1.000
_diffrn_measured_fraction_theta_max 0.985
_diffrn_measurement_device_type 'STOE IPDS II two-circle-diffractometer'
_diffrn_measurement_method \w
_diffrn_radiation_monochromator 'Genix 3D multilayer optics'
_diffrn_radiation_source 'Genix 3D I\mS microfocus X-ray source'
_diffrn_radiation_type MoK\a
_diffrn_radiation_wavelength 0.71073
_diffrn_reflns_av_R_equivalents 0.1167
_diffrn_reflns_av_sigmaI/netI 0.0728
_diffrn_reflns_limit_h_max 29
_diffrn_reflns_limit_h_min -29
_diffrn_reflns_limit_k_max 21
_diffrn_reflns_limit_k_min -20
_diffrn_reflns_limit_l_max 27
_diffrn_reflns_limit_l_min -27
_diffrn_reflns_number 71628
_diffrn_reflns_theta_full 25.00
_diffrn_reflns_theta_max 25.45
_diffrn_reflns_theta_min 1.39
_diffrn_standards_number 0
_exptl_absorpt_coefficient_mu 0.170
_exptl_absorpt_correction_T_max 0.9915
_exptl_absorpt_correction_T_min 0.9077
_exptl_absorpt_correction_type multi-scan
_exptl_absorpt_process_details 'X-Area (Stoe & Cie, 2001)'
_exptl_crystal_colour colourless
_exptl_crystal_density_diffrn 1.272
_exptl_crystal_density_method 'not measured'
_exptl_crystal_description plate
_exptl_crystal_F_000 4240
_exptl_crystal_size_max 0.58
_exptl_crystal_size_mid 0.14
_exptl_crystal_size_min 0.05
_refine_diff_density_max 0.274
_refine_diff_density_min -0.266
_refine_diff_density_rms 0.047
_refine_ls_extinction_method none
_refine_ls_goodness_of_fit_ref 1.016
_refine_ls_hydrogen_treatment mixed
_refine_ls_matrix_type full
_refine_ls_number_parameters 620
_refine_ls_number_reflns 9596
_refine_ls_number_restraints 0
_refine_ls_restrained_S_all 1.016
_refine_ls_R_factor_all 0.1189
_refine_ls_R_factor_gt 0.0628
_refine_ls_shift/su_max 0.000
_refine_ls_shift/su_mean 0.000
_refine_ls_structure_factor_coef Fsqd
_refine_ls_weighting_details 'calc w=1/[\s^2^(Fo^2^)+(0.0548P)^2^+0.0000P] where P=(Fo^2^+2Fc^2^)/3'
_refine_ls_weighting_scheme calc
_refine_ls_wR_factor_gt 0.1123
_refine_ls_wR_factor_ref 0.1319
_reflns_number_gt 5941
_reflns_number_total 9596
_reflns_threshold_expression I>2\s(I)
_cod_data_source_file om500385h_si_002.cif
_cod_data_source_block wa1508
_cod_depositor_comments
;
The following automatic conversions were performed:

'_symmetry_cell_setting' value 'Orthorhombic' changed to
'orthorhombic' according to
/usr/data/users/saulius/crontab/automatic-downloads/rss-feeds/ACS/lib/dictionaries/cif_core.dic
dictionary named 'cif_core.dic' version 2.4.2 from 2011-04-26.

Automatic conversion script
Id: cif_fix_values 2281 2013-09-26 08:29:07Z andrius 

 Adding full bibliography for 4083529--4083544.cif.
;
_cod_original_sg_symbol_H-M Pbcn
_cod_database_code 4083534

loop_
_symmetry_equiv_pos_as_xyz
'x, y, z'
'-x+1/2, -y+1/2, z+1/2'
'-x, y, -z+1/2'
'x+1/2, -y+1/2, -z'
'-x, -y, -z'
'x-1/2, y-1/2, -z-1/2'
'x, -y, z-1/2'
'-x-1/2, y-1/2, z'

loop_
_atom_site_label
_atom_site_type_symbol
_atom_site_fract_x
_atom_site_fract_y
_atom_site_fract_z
_atom_site_U_iso_or_equiv
_atom_site_adp_type
_atom_site_occupancy
_atom_site_symmetry_multiplicity
_atom_site_calc_flag
_atom_site_refinement_flags
Mg1 Mg 0.20836(4) 0.70072(6) 0.55619(4) 0.0393(3) Uani 1 1 d .
P1 P 0.29143(3) 0.72038(5) 0.66848(4) 0.0467(2) Uani 1 1 d .
P2 P 0.13647(3) 0.60657(5) 0.45903(3) 0.0389(2) Uani 1 1 d .
O1 O 0.26921(8) 0.71708(13) 0.60791(8) 0.0448(5) Uani 1 1 d .
O2 O 0.15269(8) 0.65652(12) 0.50829(8) 0.0397(5) Uani 1 1 d .
O3 O 0.19114(8) 0.80963(12) 0.53424(10) 0.0466(6) Uani 1 1 d .
B1 B 0.16076(15) 0.6748(2) 0.65150(16) 0.0427(9) Uani 1 1 d .
H1A H 0.1597(12) 0.724(2) 0.6236(13) 0.051(9) Uiso 1 1 d .
H1B H 0.1877(11) 0.6293(18) 0.6273(13) 0.044(8) Uiso 1 1 d .
B2 B 0.26772(14) 0.6424(2) 0.47923(16) 0.0418(9) Uani 1 1 d .
H2A H 0.2533(10) 0.6119(16) 0.5209(11) 0.032(7) Uiso 1 1 d .
H2B H 0.2522(11) 0.7011(18) 0.4802(12) 0.041(8) Uiso 1 1 d .
C1 C 0.33053(14) 0.6362(2) 0.68299(15) 0.0566(10) Uani 1 1 d .
C2 C 0.29349(15) 0.5712(2) 0.66788(17) 0.0630(10) Uani 1 1 d .
H2C H 0.2614 0.5728 0.6923 0.095 Uiso 1 1 calc R
H2D H 0.3126 0.5248 0.6744 0.095 Uiso 1 1 calc R
H2E H 0.2829 0.5745 0.6273 0.095 Uiso 1 1 calc R
C3 C 0.38009(16) 0.6320(3) 0.64435(18) 0.0784(13) Uani 1 1 d .
H3A H 0.3693 0.6377 0.6040 0.118 Uiso 1 1 calc R
H3B H 0.3976 0.5841 0.6495 0.118 Uiso 1 1 calc R
H3C H 0.4052 0.6713 0.6548 0.118 Uiso 1 1 calc R
C4 C 0.34744(16) 0.6275(2) 0.74672(16) 0.0687(11) Uani 1 1 d .
H4A H 0.3156 0.6301 0.7714 0.103 Uiso 1 1 calc R
H4B H 0.3724 0.6670 0.7571 0.103 Uiso 1 1 calc R
H4C H 0.3651 0.5797 0.7520 0.103 Uiso 1 1 calc R
C5 C 0.33096(15) 0.8073(2) 0.67100(15) 0.0622(11) Uani 1 1 d .
C6 C 0.3713(2) 0.8171(3) 0.72112(19) 0.0953(17) Uani 1 1 d .
H6A H 0.3976 0.7770 0.7203 0.143 Uiso 1 1 calc R
H6B H 0.3520 0.8163 0.7579 0.143 Uiso 1 1 calc R
H6C H 0.3899 0.8644 0.7169 0.143 Uiso 1 1 calc R
C7 C 0.36355(16) 0.8123(3) 0.61427(16) 0.0703(12) Uani 1 1 d .
H7A H 0.3902 0.7727 0.6132 0.105 Uiso 1 1 calc R
H7B H 0.3818 0.8600 0.6124 0.105 Uiso 1 1 calc R
H7C H 0.3392 0.8074 0.5814 0.105 Uiso 1 1 calc R
C8 C 0.28975(19) 0.8698(2) 0.67148(19) 0.0770(13) Uani 1 1 d .
H8A H 0.2686 0.8674 0.7070 0.116 Uiso 1 1 calc R
H8B H 0.2659 0.8649 0.6382 0.116 Uiso 1 1 calc R
H8C H 0.3084 0.9173 0.6696 0.116 Uiso 1 1 calc R
C12 C 0.24001(13) 0.72251(19) 0.72315(13) 0.0454(8) Uani 1 1 d .
C11 C 0.18665(13) 0.69742(19) 0.71342(13) 0.0445(8) Uani 1 1 d .
C16 C 0.15406(14) 0.6951(2) 0.76231(14) 0.0556(10) Uani 1 1 d .
H16 H 0.1184 0.6777 0.7578 0.067 Uiso 1 1 calc R
C15 C 0.17007(15) 0.7163(2) 0.81649(15) 0.0633(11) Uani 1 1 d .
H15 H 0.1460 0.7127 0.8480 0.076 Uiso 1 1 calc R
C14 C 0.22112(15) 0.7429(2) 0.82472(15) 0.0577(10) Uani 1 1 d .
H14 H 0.2324 0.7595 0.8616 0.069 Uiso 1 1 calc R
C13 C 0.25537(15) 0.7449(2) 0.77878(15) 0.0555(9) Uani 1 1 d .
H13 H 0.2910 0.7621 0.7846 0.067 Uiso 1 1 calc R
C21 C 0.10048(12) 0.6424(2) 0.65877(12) 0.0426(8) Uani 1 1 d .
C22 C 0.05382(14) 0.6837(2) 0.65294(14) 0.0481(8) Uani 1 1 d .
C23 C 0.00296(14) 0.6568(2) 0.66197(14) 0.0540(10) Uani 1 1 d .
C24 C -0.00356(13) 0.5846(2) 0.67729(14) 0.0518(9) Uani 1 1 d .
C25 C 0.04071(15) 0.5409(2) 0.68356(14) 0.0507(9) Uani 1 1 d .
C26 C 0.09075(13) 0.5706(2) 0.67495(14) 0.0447(8) Uani 1 1 d .
F22 F 0.05744(8) 0.75601(13) 0.63807(10) 0.0664(6) Uani 1 1 d .
F23 F -0.04026(8) 0.70075(15) 0.65710(10) 0.0758(7) Uani 1 1 d .
F24 F -0.05331(7) 0.55709(14) 0.68643(8) 0.0662(6) Uani 1 1 d .
F25 F 0.03487(8) 0.46973(13) 0.69869(9) 0.0653(6) Uani 1 1 d .
F26 F 0.13310(8) 0.52487(11) 0.68363(9) 0.0584(5) Uani 1 1 d .
C31 C 0.23061(14) 0.86057(19) 0.51114(15) 0.0505(8) Uani 1 1 d .
H31A H 0.2670 0.8404 0.5176 0.061 Uiso 1 1 calc R
H31B H 0.2280 0.9079 0.5321 0.061 Uiso 1 1 calc R
C32 C 0.22275(16) 0.8744(2) 0.44730(15) 0.0647(11) Uani 1 1 d .
H32A H 0.2499 0.9093 0.4337 0.097 Uiso 1 1 calc R
H32B H 0.1869 0.8950 0.4407 0.097 Uiso 1 1 calc R
H32C H 0.2263 0.8279 0.4262 0.097 Uiso 1 1 calc R
C33 C 0.13850(14) 0.8422(2) 0.54423(16) 0.0549(9) Uani 1 1 d .
H33A H 0.1115 0.8024 0.5474 0.066 Uiso 1 1 calc R
H33B H 0.1287 0.8732 0.5108 0.066 Uiso 1 1 calc R
C34 C 0.13669(17) 0.8885(2) 0.59792(18) 0.0709(11) Uani 1 1 d .
H34A H 0.1006 0.9092 0.6026 0.106 Uiso 1 1 calc R
H34B H 0.1629 0.9285 0.5948 0.106 Uiso 1 1 calc R
H34C H 0.1454 0.8578 0.6314 0.106 Uiso 1 1 calc R
C41 C 0.11223(13) 0.5199(2) 0.49142(14) 0.0474(8) Uani 1 1 d .
C42 C 0.15982(15) 0.4938(2) 0.52868(17) 0.0664(11) Uani 1 1 d .
H42A H 0.1907 0.4831 0.5039 0.100 Uiso 1 1 calc R
H42B H 0.1496 0.4491 0.5496 0.100 Uiso 1 1 calc R
H42C H 0.1695 0.5324 0.5562 0.100 Uiso 1 1 calc R
C43 C 0.09708(18) 0.4586(2) 0.44936(16) 0.0700(12) Uani 1 1 d .
H43A H 0.0669 0.4748 0.4254 0.105 Uiso 1 1 calc R
H43B H 0.0867 0.4145 0.4710 0.105 Uiso 1 1 calc R
H43C H 0.1279 0.4472 0.4247 0.105 Uiso 1 1 calc R
C44 C 0.06447(14) 0.5363(2) 0.53055(15) 0.0610(11) Uani 1 1 d .
H44A H 0.0340 0.5529 0.5072 0.092 Uiso 1 1 calc R
H44B H 0.0743 0.5750 0.5580 0.092 Uiso 1 1 calc R
H44C H 0.0545 0.4916 0.5516 0.092 Uiso 1 1 calc R
C45 C 0.08612(13) 0.6601(2) 0.41756(14) 0.0474(8) Uani 1 1 d .
C46 C 0.11826(16) 0.7236(2) 0.39013(17) 0.0662(11) Uani 1 1 d .
H46A H 0.1446 0.7034 0.3630 0.099 Uiso 1 1 calc R
H46B H 0.1369 0.7512 0.4203 0.099 Uiso 1 1 calc R
H46C H 0.0937 0.7565 0.3696 0.099 Uiso 1 1 calc R
C47 C 0.05472(16) 0.6190(3) 0.37030(18) 0.0738(13) Uani 1 1 d .
H47A H 0.0800 0.5973 0.3427 0.111 Uiso 1 1 calc R
H47B H 0.0311 0.6536 0.3502 0.111 Uiso 1 1 calc R
H47C H 0.0331 0.5799 0.3878 0.111 Uiso 1 1 calc R
C48 C 0.04522(15) 0.6933(3) 0.45925(18) 0.0701(12) Uani 1 1 d .
H48A H 0.0242 0.6537 0.4771 0.105 Uiso 1 1 calc R
H48B H 0.0211 0.7263 0.4382 0.105 Uiso 1 1 calc R
H48C H 0.0641 0.7211 0.4892 0.105 Uiso 1 1 calc R
C52 C 0.19098(12) 0.58217(18) 0.41140(13) 0.0409(8) Uani 1 1 d .
C51 C 0.24564(12) 0.59920(18) 0.42309(13) 0.0404(7) Uani 1 1 d .
C56 C 0.28254(14) 0.5751(2) 0.38135(14) 0.0507(9) Uani 1 1 d .
H56 H 0.3195 0.5859 0.3870 0.061 Uiso 1 1 calc R
C55 C 0.26791(14) 0.5364(2) 0.33230(15) 0.0577(10) Uani 1 1 d .
H55 H 0.2946 0.5219 0.3054 0.069 Uiso 1 1 calc R
C54 C 0.21512(14) 0.5188(2) 0.32241(15) 0.0582(10) Uani 1 1 d .
H54 H 0.2050 0.4914 0.2893 0.070 Uiso 1 1 calc R
C53 C 0.17710(14) 0.5420(2) 0.36159(14) 0.0508(9) Uani 1 1 d .
H53 H 0.1404 0.5305 0.3548 0.061 Uiso 1 1 calc R
C61 C 0.33302(13) 0.64479(19) 0.48251(13) 0.0435(8) Uani 1 1 d .
C62 C 0.36434(13) 0.70662(19) 0.47291(13) 0.0431(8) Uani 1 1 d .
C63 C 0.41960(13) 0.7074(2) 0.47499(15) 0.0496(9) Uani 1 1 d .
C64 C 0.44651(13) 0.6432(2) 0.48688(17) 0.0567(10) Uani 1 1 d .
C65 C 0.41788(14) 0.5805(2) 0.49756(17) 0.0579(10) Uani 1 1 d .
C66 C 0.36283(13) 0.5824(2) 0.49512(16) 0.0520(9) Uani 1 1 d .
F62 F 0.34054(7) 0.77185(10) 0.46062(8) 0.0512(5) Uani 1 1 d .
F63 F 0.44709(8) 0.76943(12) 0.46501(9) 0.0649(6) Uani 1 1 d .
F64 F 0.50070(7) 0.64217(14) 0.48862(11) 0.0765(7) Uani 1 1 d .
F65 F 0.44354(8) 0.51750(13) 0.51100(12) 0.0832(7) Uani 1 1 d .
F66 F 0.33661(8) 0.51857(12) 0.50537(10) 0.0688(6) Uani 1 1 d .
C71 C 0.4517(4) 0.5810(4) 0.8694(4) 0.198(5) Uani 1 1 d .
H71A H 0.4776 0.5981 0.8983 0.297 Uiso 1 1 calc R
H71B H 0.4152 0.5870 0.8842 0.297 Uiso 1 1 calc R
H71C H 0.4559 0.6101 0.8341 0.297 Uiso 1 1 calc R
C72 C 0.4613(3) 0.5051(5) 0.8569(3) 0.160(3) Uani 1 1 d .
H72A H 0.4988 0.4995 0.8435 0.191 Uiso 1 1 calc R
H72B H 0.4576 0.4765 0.8930 0.191 Uiso 1 1 calc R
O73 O 0.4287(2) 0.4762(3) 0.8175(2) 0.1482(18) Uani 1 1 d .
C74 C 0.4334(3) 0.4012(4) 0.8063(4) 0.139(2) Uani 1 1 d .
H74A H 0.4179 0.3728 0.8386 0.167 Uiso 1 1 calc R
H74B H 0.4718 0.3879 0.8029 0.167 Uiso 1 1 calc R
C75 C 0.4062(3) 0.3829(5) 0.7544(4) 0.163(3) Uani 1 1 d .
H75A H 0.4095 0.3299 0.7473 0.245 Uiso 1 1 calc R
H75B H 0.4223 0.4101 0.7223 0.245 Uiso 1 1 calc R
H75C H 0.3682 0.3961 0.7579 0.245 Uiso 1 1 calc R

loop_
_atom_site_aniso_label
_atom_site_aniso_U_11
_atom_site_aniso_U_22
_atom_site_aniso_U_33
_atom_site_aniso_U_23
_atom_site_aniso_U_13
_atom_site_aniso_U_12
Mg1 0.0454(5) 0.0356(6) 0.0369(5) -0.0002(5) -0.0014(4) -0.0017(5)
P1 0.0524(5) 0.0479(6) 0.0398(5) 0.0030(4) -0.0067(4) -0.0084(4)
P2 0.0418(4) 0.0395(5) 0.0355(4) -0.0021(4) -0.0004(3) -0.0012(4)
O1 0.0502(12) 0.0476(15) 0.0365(11) 0.0015(11) -0.0039(9) -0.0060(11)
O2 0.0445(11) 0.0400(13) 0.0346(11) -0.0064(10) 0.0000(9) -0.0013(9)
O3 0.0528(12) 0.0347(13) 0.0523(13) 0.0035(11) 0.0038(10) 0.0011(10)
B1 0.051(2) 0.042(2) 0.0352(19) 0.0002(18) -0.0001(16) -0.0013(18)
B2 0.0393(19) 0.041(2) 0.045(2) -0.0021(18) 0.0025(15) 0.0005(17)
C1 0.053(2) 0.061(3) 0.055(2) 0.0052(19) -0.0073(17) 0.0007(18)
C2 0.073(2) 0.046(2) 0.070(3) -0.001(2) -0.005(2) 0.007(2)
C3 0.060(2) 0.102(4) 0.073(3) 0.010(3) 0.000(2) 0.011(2)
C4 0.077(3) 0.070(3) 0.059(2) 0.014(2) -0.016(2) 0.003(2)
C5 0.072(2) 0.069(3) 0.046(2) 0.009(2) -0.0146(18) -0.028(2)
C6 0.113(4) 0.106(4) 0.068(3) 0.027(3) -0.039(3) -0.060(3)
C7 0.070(2) 0.080(3) 0.061(2) 0.021(2) -0.008(2) -0.026(2)
C8 0.118(4) 0.043(3) 0.070(3) 0.002(2) -0.004(2) -0.022(3)
C12 0.056(2) 0.041(2) 0.0391(17) 0.0005(16) -0.0056(14) -0.0072(16)
C11 0.0574(19) 0.039(2) 0.0374(17) -0.0019(15) -0.0016(15) 0.0020(16)
C16 0.056(2) 0.071(3) 0.0398(19) -0.0084(18) -0.0017(15) -0.0056(19)
C15 0.069(2) 0.080(3) 0.041(2) -0.009(2) 0.0004(17) -0.001(2)
C14 0.078(3) 0.059(3) 0.0363(19) -0.0096(18) -0.0069(18) 0.001(2)
C13 0.067(2) 0.055(2) 0.044(2) -0.0032(18) -0.0114(17) -0.0092(19)
C21 0.0500(18) 0.047(2) 0.0311(16) -0.0027(15) 0.0037(13) -0.0007(17)
C22 0.057(2) 0.047(2) 0.0410(19) 0.0020(16) 0.0020(15) 0.0008(17)
C23 0.046(2) 0.070(3) 0.046(2) -0.0014(19) 0.0002(16) 0.0059(19)
C24 0.0454(19) 0.073(3) 0.0364(18) -0.0070(18) 0.0024(14) -0.0148(19)
C25 0.066(2) 0.048(2) 0.0372(18) -0.0050(17) 0.0041(16) -0.0139(19)
C26 0.0464(19) 0.050(2) 0.0380(18) -0.0052(16) 0.0029(14) -0.0007(16)
F22 0.0631(12) 0.0563(15) 0.0796(15) 0.0089(12) 0.0087(10) 0.0090(11)
F23 0.0513(12) 0.100(2) 0.0759(15) 0.0127(14) 0.0037(10) 0.0165(12)
F24 0.0528(12) 0.0983(19) 0.0475(11) -0.0066(12) 0.0026(9) -0.0211(12)
F25 0.0724(13) 0.0539(15) 0.0695(14) -0.0029(11) 0.0101(11) -0.0184(11)
F26 0.0606(12) 0.0466(13) 0.0680(13) 0.0039(10) 0.0072(10) 0.0032(10)
C31 0.061(2) 0.035(2) 0.056(2) 0.0052(17) 0.0046(16) -0.0060(17)
C32 0.084(3) 0.057(3) 0.054(2) 0.0061(19) 0.0079(19) -0.001(2)
C33 0.054(2) 0.044(2) 0.066(2) 0.0017(19) 0.0054(17) 0.0076(17)
C34 0.087(3) 0.049(2) 0.077(3) -0.010(2) 0.019(2) 0.004(2)
C41 0.0579(19) 0.044(2) 0.0402(18) -0.0038(16) 0.0007(15) -0.0107(17)
C42 0.077(3) 0.052(3) 0.070(3) 0.020(2) -0.011(2) -0.005(2)
C43 0.107(3) 0.049(3) 0.054(2) -0.007(2) 0.005(2) -0.026(2)
C44 0.064(2) 0.071(3) 0.048(2) -0.003(2) 0.0085(17) -0.024(2)
C45 0.0490(18) 0.048(2) 0.0449(19) -0.0082(17) -0.0064(15) 0.0022(16)
C46 0.077(2) 0.055(3) 0.066(2) 0.012(2) -0.0072(19) 0.003(2)
C47 0.071(3) 0.071(3) 0.079(3) -0.016(2) -0.035(2) 0.012(2)
C48 0.061(2) 0.077(3) 0.072(3) -0.007(2) 0.0009(19) 0.021(2)
C52 0.0467(17) 0.038(2) 0.0381(18) 0.0000(15) 0.0017(13) 0.0005(15)
C51 0.0465(17) 0.0358(19) 0.0387(17) 0.0025(15) 0.0023(13) 0.0020(15)
C56 0.0498(19) 0.053(2) 0.050(2) -0.0052(17) 0.0051(16) 0.0008(17)
C55 0.062(2) 0.061(3) 0.050(2) -0.0070(19) 0.0117(17) 0.0053(19)
C54 0.067(2) 0.065(3) 0.0419(19) -0.0151(19) 0.0045(17) 0.000(2)
C53 0.0497(19) 0.058(2) 0.0448(19) -0.0077(18) 0.0014(15) -0.0042(17)
C61 0.0484(18) 0.041(2) 0.0408(18) -0.0023(16) -0.0005(14) 0.0001(16)
C62 0.0518(19) 0.038(2) 0.0398(17) -0.0014(15) -0.0023(14) 0.0007(16)
C63 0.0447(18) 0.049(2) 0.055(2) 0.0011(18) -0.0008(15) -0.0124(17)
C64 0.0402(19) 0.061(3) 0.069(2) -0.002(2) -0.0029(16) -0.0004(19)
C65 0.049(2) 0.043(2) 0.082(3) 0.001(2) -0.0022(18) 0.0112(18)
C66 0.0471(19) 0.040(2) 0.069(2) 0.0007(18) 0.0013(17) -0.0020(17)
F62 0.0560(11) 0.0404(12) 0.0572(11) 0.0071(10) -0.0036(9) -0.0026(9)
F63 0.0545(11) 0.0611(15) 0.0792(15) 0.0065(12) -0.0036(10) -0.0189(10)
F64 0.0403(11) 0.0784(18) 0.1108(18) -0.0025(14) -0.0033(11) -0.0001(11)
F65 0.0559(12) 0.0586(16) 0.135(2) 0.0107(15) -0.0034(13) 0.0160(11)
F66 0.0570(12) 0.0399(13) 0.1095(18) 0.0121(12) 0.0009(12) 0.0003(10)
C71 0.281(11) 0.108(6) 0.204(9) -0.062(6) -0.127(8) 0.049(7)
C72 0.196(8) 0.158(8) 0.125(6) -0.039(6) -0.049(5) 0.058(6)
O73 0.168(4) 0.101(4) 0.175(4) -0.048(3) -0.060(3) 0.031(3)
C74 0.160(6) 0.105(6) 0.153(7) -0.027(5) 0.021(5) 0.021(5)
C75 0.205(8) 0.122(7) 0.162(7) -0.047(6) 0.030(6) -0.025(6)

loop_
_atom_type_symbol
_atom_type_description
_atom_type_scat_dispersion_real
_atom_type_scat_dispersion_imag
_atom_type_scat_source
C C 0.0033 0.0016 'International Tables Vol C Tables 4.2.6.8 and 6.1.1.4'
H H 0.0000 0.0000 'International Tables Vol C Tables 4.2.6.8 and 6.1.1.4'
B B 0.0013 0.0007 'International Tables Vol C Tables 4.2.6.8 and 6.1.1.4'
F F 0.0171 0.0103 'International Tables Vol C Tables 4.2.6.8 and 6.1.1.4'
Mg Mg 0.0486 0.0363 'International Tables Vol C Tables 4.2.6.8 and 6.1.1.4'
O O 0.0106 0.0060 'International Tables Vol C Tables 4.2.6.8 and 6.1.1.4'
P P 0.1023 0.0942 'International Tables Vol C Tables 4.2.6.8 and 6.1.1.4'

loop_
_geom_angle_atom_site_label_1
_geom_angle_atom_site_label_2
_geom_angle_atom_site_label_3
_geom_angle
O2 Mg1 O1 164.44(11)
O2 Mg1 O3 95.99(10)
O1 Mg1 O3 99.52(10)
O2 Mg1 B2 80.90(11)
O1 Mg1 B2 92.53(11)
O3 Mg1 B2 109.97(12)
O2 Mg1 B1 95.06(11)
O1 Mg1 B1 81.71(11)
O3 Mg1 B1 106.90(12)
B2 Mg1 B1 143.13(14)
O2 Mg1 H1A 95.8(9)
O1 Mg1 H1A 87.6(8)
O3 Mg1 H1A 82.4(10)
B2 Mg1 H1A 167.4(10)
B1 Mg1 H1A 24.6(10)
O2 Mg1 H1B 91.1(8)
O1 Mg1 H1B 78.9(7)
O3 Mg1 H1B 134.9(8)
B2 Mg1 H1B 115.1(8)
B1 Mg1 H1B 28.0(8)
H1A Mg1 H1B 52.6(13)
O2 Mg1 H2A 81.0(7)
O1 Mg1 H2A 86.8(7)
O3 Mg1 H2A 137.1(8)
B2 Mg1 H2A 27.1(7)
B1 Mg1 H2A 116.0(8)
H1A Mg1 H2A 140.5(13)
H1B Mg1 H2A 88.0(11)
O2 Mg1 H2B 83.7(8)
O1 Mg1 H2B 96.6(8)
O3 Mg1 H2B 84.1(9)
B2 Mg1 H2B 25.9(9)
B1 Mg1 H2B 169.0(9)
H1A Mg1 H2B 166.4(14)
H1B Mg1 H2B 141.0(12)
H2A Mg1 H2B 53.0(11)
O1 P1 C12 113.29(14)
O1 P1 C1 109.30(15)
C12 P1 C1 105.33(16)
O1 P1 C5 104.86(14)
C12 P1 C5 109.59(17)
C1 P1 C5 114.70(18)
O2 P2 C52 114.12(13)
O2 P2 C41 106.85(13)
C52 P2 C41 106.65(16)
O2 P2 C45 104.99(14)
C52 P2 C45 108.58(15)
C41 P2 C45 115.89(16)
P1 O1 Mg1 149.34(14)
P2 O2 Mg1 150.08(13)
C31 O3 C33 114.2(3)
C31 O3 Mg1 123.67(19)
C33 O3 Mg1 122.1(2)
C21 B1 C11 111.5(3)
C21 B1 Mg1 125.9(2)
C11 B1 Mg1 122.3(2)
C21 B1 H1A 109.4(16)
C11 B1 H1A 108.9(17)
Mg1 B1 H1A 49.7(16)
C21 B1 H1B 108.4(14)
C11 B1 H1B 111.4(14)
Mg1 B1 H1B 57.5(14)
H1A B1 H1B 107(2)
C51 B2 C61 113.0(3)
C51 B2 Mg1 124.7(2)
C61 B2 Mg1 122.4(2)
C51 B2 H2A 109.4(14)
C61 B2 H2A 106.3(12)
Mg1 B2 H2A 55.9(14)
C51 B2 H2B 110.8(15)
C61 B2 H2B 108.4(14)
Mg1 B2 H2B 53.0(14)
H2A B2 H2B 109(2)
C3 C1 C2 108.2(3)
C3 C1 C4 109.7(3)
C2 C1 C4 107.6(3)
C3 C1 P1 111.2(3)
C2 C1 P1 106.1(2)
C4 C1 P1 113.8(3)
C1 C2 H2C 109.5
C1 C2 H2D 109.5
H2C C2 H2D 109.5
C1 C2 H2E 109.5
H2C C2 H2E 109.5
H2D C2 H2E 109.5
C1 C3 H3A 109.5
C1 C3 H3B 109.5
H3A C3 H3B 109.5
C1 C3 H3C 109.5
H3A C3 H3C 109.5
H3B C3 H3C 109.5
C1 C4 H4A 109.5
C1 C4 H4B 109.5
H4A C4 H4B 109.5
C1 C4 H4C 109.5
H4A C4 H4C 109.5
H4B C4 H4C 109.5
C8 C5 C6 110.2(4)
C8 C5 C7 108.3(3)
C6 C5 C7 107.0(3)
C8 C5 P1 105.9(3)
C6 C5 P1 117.7(3)
C7 C5 P1 107.4(3)
C5 C6 H6A 109.5
C5 C6 H6B 109.5
H6A C6 H6B 109.5
C5 C6 H6C 109.5
H6A C6 H6C 109.5
H6B C6 H6C 109.5
C5 C7 H7A 109.5
C5 C7 H7B 109.5
H7A C7 H7B 109.5
C5 C7 H7C 109.5
H7A C7 H7C 109.5
H7B C7 H7C 109.5
C5 C8 H8A 109.5
C5 C8 H8B 109.5
H8A C8 H8B 109.5
C5 C8 H8C 109.5
H8A C8 H8C 109.5
H8B C8 H8C 109.5
C13 C12 C11 119.5(3)
C13 C12 P1 117.3(3)
C11 C12 P1 123.0(2)
C16 C11 C12 115.1(3)
C16 C11 B1 118.7(3)
C12 C11 B1 126.2(3)
C15 C16 C11 124.5(3)
C15 C16 H16 117.7
C11 C16 H16 117.7
C14 C15 C16 119.6(3)
C14 C15 H15 120.2
C16 C15 H15 120.2
C13 C14 C15 118.6(3)
C13 C14 H14 120.7
C15 C14 H14 120.7
C14 C13 C12 122.6(3)
C14 C13 H13 118.7
C12 C13 H13 118.7
C26 C21 C22 112.9(3)
C26 C21 B1 122.3(3)
C22 C21 B1 124.6(3)
F22 C22 C23 116.3(3)
F22 C22 C21 119.3(3)
C23 C22 C21 124.4(3)
F23 C23 C24 119.7(3)
F23 C23 C22 120.9(4)
C24 C23 C22 119.3(3)
F24 C24 C25 120.5(4)
F24 C24 C23 120.3(3)
C25 C24 C23 119.2(3)
F25 C25 C24 119.9(3)
F25 C25 C26 120.9(3)
C24 C25 C26 119.3(4)
F26 C26 C25 116.3(3)
F26 C26 C21 118.8(3)
C25 C26 C21 124.8(3)
O3 C31 C32 112.3(3)
O3 C31 H31A 109.1
C32 C31 H31A 109.1
O3 C31 H31B 109.1
C32 C31 H31B 109.1
H31A C31 H31B 107.9
C31 C32 H32A 109.5
C31 C32 H32B 109.5
H32A C32 H32B 109.5
C31 C32 H32C 109.5
H32A C32 H32C 109.5
H32B C32 H32C 109.5
O3 C33 C34 112.7(3)
O3 C33 H33A 109.1
C34 C33 H33A 109.1
O3 C33 H33B 109.1
C34 C33 H33B 109.1
H33A C33 H33B 107.8
C33 C34 H34A 109.5
C33 C34 H34B 109.5
H34A C34 H34B 109.5
C33 C34 H34C 109.5
H34A C34 H34C 109.5
H34B C34 H34C 109.5
C44 C41 C43 109.3(3)
C44 C41 C42 109.0(3)
C43 C41 C42 108.9(3)
C44 C41 P2 109.4(3)
C43 C41 P2 116.2(2)
C42 C41 P2 103.9(2)
C41 C42 H42A 109.5
C41 C42 H42B 109.5
H42A C42 H42B 109.5
C41 C42 H42C 109.5
H42A C42 H42C 109.5
H42B C42 H42C 109.5
C41 C43 H43A 109.5
C41 C43 H43B 109.5
H43A C43 H43B 109.5
C41 C43 H43C 109.5
H43A C43 H43C 109.5
H43B C43 H43C 109.5
C41 C44 H44A 109.5
C41 C44 H44B 109.5
H44A C44 H44B 109.5
C41 C44 H44C 109.5
H44A C44 H44C 109.5
H44B C44 H44C 109.5
C48 C45 C47 107.7(3)
C48 C45 C46 108.2(3)
C47 C45 C46 109.4(3)
C48 C45 P2 109.2(2)
C47 C45 P2 117.3(3)
C46 C45 P2 104.8(2)
C45 C46 H46A 109.5
C45 C46 H46B 109.5
H46A C46 H46B 109.5
C45 C46 H46C 109.5
H46A C46 H46C 109.5
H46B C46 H46C 109.5
C45 C47 H47A 109.5
C45 C47 H47B 109.5
H47A C47 H47B 109.5
C45 C47 H47C 109.5
H47A C47 H47C 109.5
H47B C47 H47C 109.5
C45 C48 H48A 109.5
C45 C48 H48B 109.5
H48A C48 H48B 109.5
C45 C48 H48C 109.5
H48A C48 H48C 109.5
H48B C48 H48C 109.5
C53 C52 C51 120.2(3)
C53 C52 P2 116.4(2)
C51 C52 P2 123.3(2)
C56 C51 C52 115.3(3)
C56 C51 B2 119.0(3)
C52 C51 B2 125.8(3)
C55 C56 C51 123.5(3)
C55 C56 H56 118.2
C51 C56 H56 118.2
C54 C55 C56 120.4(3)
C54 C55 H55 119.8
C56 C55 H55 119.8
C55 C54 C53 118.5(3)
C55 C54 H54 120.7
C53 C54 H54 120.7
C54 C53 C52 122.0(3)
C54 C53 H53 119.0
C52 C53 H53 119.0
C62 C61 C66 113.2(3)
C62 C61 B2 125.2(3)
C66 C61 B2 121.6(3)
F62 C62 C63 115.8(3)
F62 C62 C61 119.7(3)
C63 C62 C61 124.5(3)
F63 C63 C64 120.0(3)
F63 C63 C62 121.0(3)
C64 C63 C62 119.0(3)
F64 C64 C65 120.4(3)
F64 C64 C63 120.3(3)
C65 C64 C63 119.3(3)
F65 C65 C64 120.1(3)
F65 C65 C66 120.3(3)
C64 C65 C66 119.6(3)
F66 C66 C65 117.0(3)
F66 C66 C61 118.6(3)
C65 C66 C61 124.4(3)
C72 C71 H71A 109.5
C72 C71 H71B 109.5
H71A C71 H71B 109.5
C72 C71 H71C 109.5
H71A C71 H71C 109.5
H71B C71 H71C 109.5
O73 C72 C71 114.7(6)
O73 C72 H72A 108.6
C71 C72 H72A 108.6
O73 C72 H72B 108.6
C71 C72 H72B 108.6
H72A C72 H72B 107.6
C72 O73 C74 117.5(6)
O73 C74 C75 110.3(7)
O73 C74 H74A 109.6
C75 C74 H74A 109.6
O73 C74 H74B 109.6
C75 C74 H74B 109.6
H74A C74 H74B 108.1
C74 C75 H75A 109.5
C74 C75 H75B 109.5
H75A C75 H75B 109.5
C74 C75 H75C 109.5
H75A C75 H75C 109.5
H75B C75 H75C 109.5

loop_
_geom_bond_atom_site_label_1
_geom_bond_atom_site_label_2
_geom_bond_distance
Mg1 O2 1.951(2)
Mg1 O1 1.957(2)
Mg1 O3 2.087(2)
Mg1 B2 2.550(4)
Mg1 B1 2.555(4)
Mg1 H1A 2.03(3)
Mg1 H1B 2.16(3)
Mg1 H2A 2.13(3)
Mg1 H2B 2.08(3)
P1 O1 1.513(2)
P1 C12 1.804(3)
P1 C1 1.844(4)
P1 C5 1.862(4)
P2 O2 1.515(2)
P2 C52 1.807(3)
P2 C41 1.846(4)
P2 C45 1.856(3)
O3 C31 1.453(4)
O3 C33 1.457(4)
B1 C21 1.622(5)
B1 C11 1.629(5)
B1 H1A 1.10(3)
B1 H1B 1.20(3)
B2 C51 1.619(5)
B2 C61 1.629(5)
B2 H2A 1.17(3)
B2 H2B 1.13(3)
C1 C3 1.529(5)
C1 C2 1.539(5)
C1 C4 1.547(5)
C2 H2C 0.9800
C2 H2D 0.9800
C2 H2E 0.9800
C3 H3A 0.9800
C3 H3B 0.9800
C3 H3C 0.9800
C4 H4A 0.9800
C4 H4B 0.9800
C4 H4C 0.9800
C5 C8 1.531(6)
C5 C6 1.549(5)
C5 C7 1.550(5)
C6 H6A 0.9800
C6 H6B 0.9800
C6 H6C 0.9800
C7 H7A 0.9800
C7 H7B 0.9800
C7 H7C 0.9800
C8 H8A 0.9800
C8 H8B 0.9800
C8 H8C 0.9800
C12 C13 1.407(4)
C12 C11 1.424(4)
C11 C16 1.397(5)
C16 C15 1.375(5)
C16 H16 0.9500
C15 C14 1.374(5)
C15 H15 0.9500
C14 C13 1.367(5)
C14 H14 0.9500
C13 H13 0.9500
C21 C26 1.377(5)
C21 C22 1.390(5)
C22 F22 1.361(4)
C22 C23 1.374(5)
C23 F23 1.346(4)
C23 C24 1.367(5)
C24 F24 1.354(4)
C24 C25 1.367(5)
C25 F25 1.348(4)
C25 C26 1.373(5)
C26 F26 1.359(4)
C31 C32 1.517(5)
C31 H31A 0.9900
C31 H31B 0.9900
C32 H32A 0.9800
C32 H32B 0.9800
C32 H32C 0.9800
C33 C34 1.504(5)
C33 H33A 0.9900
C33 H33B 0.9900
C34 H34A 0.9800
C34 H34B 0.9800
C34 H34C 0.9800
C41 C44 1.527(5)
C41 C43 1.530(5)
C41 C42 1.543(5)
C42 H42A 0.9800
C42 H42B 0.9800
C42 H42C 0.9800
C43 H43A 0.9800
C43 H43B 0.9800
C43 H43C 0.9800
C44 H44A 0.9800
C44 H44B 0.9800
C44 H44C 0.9800
C45 C48 1.530(5)
C45 C47 1.541(5)
C45 C46 1.543(5)
C46 H46A 0.9800
C46 H46B 0.9800
C46 H46C 0.9800
C47 H47A 0.9800
C47 H47B 0.9800
C47 H47C 0.9800
C48 H48A 0.9800
C48 H48B 0.9800
C48 H48C 0.9800
C52 C53 1.411(5)
C52 C51 1.423(4)
C51 C56 1.406(4)
C56 C55 1.388(5)
C56 H56 0.9500
C55 C54 1.373(5)
C55 H55 0.9500
C54 C53 1.379(5)
C54 H54 0.9500
C53 H53 0.9500
C61 C62 1.386(5)
C61 C66 1.386(5)
C62 F62 1.355(4)
C62 C63 1.378(4)
C63 F63 1.338(4)
C63 C64 1.374(5)
C64 F64 1.351(4)
C64 C65 1.365(5)
C65 F65 1.348(4)
C65 C66 1.373(5)
C66 F66 1.352(4)
C71 C72 1.430(10)
C71 H71A 0.9800
C71 H71B 0.9800
C71 H71C 0.9800
C72 O73 1.333(8)
C72 H72A 0.9900
C72 H72B 0.9900
O73 C74 1.392(8)
C74 C75 1.421(9)
C74 H74A 0.9900
C74 H74B 0.9900
C75 H75A 0.9800
C75 H75B 0.9800
C75 H75C 0.9800

loop_
_geom_torsion_atom_site_label_1
_geom_torsion_atom_site_label_2
_geom_torsion_atom_site_label_3
_geom_torsion_atom_site_label_4
_geom_torsion
C12 P1 O1 Mg1 -13.7(4)
C1 P1 O1 Mg1 103.4(3)
C5 P1 O1 Mg1 -133.2(3)
O2 Mg1 O1 P1 -80.8(5)
O3 Mg1 O1 P1 104.1(3)
B2 Mg1 O1 P1 -145.2(3)
B1 Mg1 O1 P1 -1.8(3)
C52 P2 O2 Mg1 -15.6(3)
C41 P2 O2 Mg1 102.0(3)
C45 P2 O2 Mg1 -134.4(3)
O1 Mg1 O2 P2 -56.6(5)
O3 Mg1 O2 P2 118.6(3)
B2 Mg1 O2 P2 9.3(3)
B1 Mg1 O2 P2 -133.8(3)
O2 Mg1 O3 C31 -125.0(2)
O1 Mg1 O3 C31 53.7(2)
B2 Mg1 O3 C31 -42.5(3)
B1 Mg1 O3 C31 137.8(2)
O2 Mg1 O3 C33 58.7(2)
O1 Mg1 O3 C33 -122.6(2)
B2 Mg1 O3 C33 141.2(2)
B1 Mg1 O3 C33 -38.4(3)
O2 Mg1 B1 C21 -7.2(3)
O1 Mg1 B1 C21 -171.9(3)
O3 Mg1 B1 C21 90.6(3)
B2 Mg1 B1 C21 -88.8(3)
O2 Mg1 B1 C11 179.1(3)
O1 Mg1 B1 C11 14.4(3)
O3 Mg1 B1 C11 -83.1(3)
B2 Mg1 B1 C11 97.5(3)
O2 Mg1 B2 C51 3.2(3)
O1 Mg1 B2 C51 169.0(3)
O3 Mg1 B2 C51 -89.9(3)
B1 Mg1 B2 C51 89.5(3)
O2 Mg1 B2 C61 -176.2(3)
O1 Mg1 B2 C61 -10.4(3)
O3 Mg1 B2 C61 90.6(3)
B1 Mg1 B2 C61 -90.0(3)
O1 P1 C1 C3 65.0(3)
C12 P1 C1 C3 -173.0(3)
C5 P1 C1 C3 -52.4(3)
O1 P1 C1 C2 -52.4(3)
C12 P1 C1 C2 69.7(3)
C5 P1 C1 C2 -169.8(2)
O1 P1 C1 C4 -170.5(3)
C12 P1 C1 C4 -48.5(3)
C5 P1 C1 C4 72.1(3)
O1 P1 C5 C8 72.5(3)
C12 P1 C5 C8 -49.4(3)
C1 P1 C5 C8 -167.6(2)
O1 P1 C5 C6 -163.8(3)
C12 P1 C5 C6 74.3(4)
C1 P1 C5 C6 -43.9(4)
O1 P1 C5 C7 -43.1(3)
C12 P1 C5 C7 -165.0(3)
C1 P1 C5 C7 76.8(3)
O1 P1 C12 C13 -163.7(3)
C1 P1 C12 C13 76.9(3)
C5 P1 C12 C13 -46.9(3)
O1 P1 C12 C11 21.4(3)
C1 P1 C12 C11 -98.0(3)
C5 P1 C12 C11 138.1(3)
C13 C12 C11 C16 -2.1(5)
P1 C12 C11 C16 172.8(3)
C13 C12 C11 B1 175.6(3)
P1 C12 C11 B1 -9.5(5)
C21 B1 C11 C16 -7.2(5)
Mg1 B1 C11 C16 167.3(3)
C21 B1 C11 C12 175.2(3)
Mg1 B1 C11 C12 -10.3(5)
C12 C11 C16 C15 1.3(6)
B1 C11 C16 C15 -176.5(4)
C11 C16 C15 C14 0.9(7)
C16 C15 C14 C13 -2.4(6)
C15 C14 C13 C12 1.6(6)
C11 C12 C13 C14 0.7(6)
P1 C12 C13 C14 -174.4(3)
C11 B1 C21 C26 -80.6(4)
Mg1 B1 C21 C26 105.1(3)
C11 B1 C21 C22 95.5(4)
Mg1 B1 C21 C22 -78.8(4)
C26 C21 C22 F22 178.9(3)
B1 C21 C22 F22 2.5(5)
C26 C21 C22 C23 -0.2(5)
B1 C21 C22 C23 -176.6(3)
F22 C22 C23 F23 -1.1(5)
C21 C22 C23 F23 178.1(3)
F22 C22 C23 C24 -179.7(3)
C21 C22 C23 C24 -0.6(5)
F23 C23 C24 F24 1.3(5)
C22 C23 C24 F24 179.9(3)
F23 C23 C24 C25 -178.3(3)
C22 C23 C24 C25 0.3(5)
F24 C24 C25 F25 0.3(5)
C23 C24 C25 F25 179.9(3)
F24 C24 C25 C26 -178.9(3)
C23 C24 C25 C26 0.7(5)
F25 C25 C26 F26 -1.2(4)
C24 C25 C26 F26 178.0(3)
F25 C25 C26 C21 179.2(3)
C24 C25 C26 C21 -1.6(5)
C22 C21 C26 F26 -178.3(3)
B1 C21 C26 F26 -1.8(4)
C22 C21 C26 C25 1.3(5)
B1 C21 C26 C25 177.8(3)
C33 O3 C31 C32 -77.5(4)
Mg1 O3 C31 C32 106.0(3)
C31 O3 C33 C34 -77.2(4)
Mg1 O3 C33 C34 99.4(3)
O2 P2 C41 C44 59.8(2)
C52 P2 C41 C44 -177.8(2)
C45 P2 C41 C44 -56.8(3)
O2 P2 C41 C43 -176.0(3)
C52 P2 C41 C43 -53.5(3)
C45 P2 C41 C43 67.4(3)
O2 P2 C41 C42 -56.4(3)
C52 P2 C41 C42 66.0(3)
C45 P2 C41 C42 -173.0(2)
O2 P2 C45 C48 -47.1(3)
C52 P2 C45 C48 -169.5(3)
C41 P2 C45 C48 70.5(3)
O2 P2 C45 C47 -169.9(3)
C52 P2 C45 C47 67.7(3)
C41 P2 C45 C47 -52.3(3)
O2 P2 C45 C46 68.6(3)
C52 P2 C45 C46 -53.8(3)
C41 P2 C45 C46 -173.8(2)
O2 P2 C52 C53 -173.8(3)
C41 P2 C52 C53 68.5(3)
C45 P2 C52 C53 -57.0(3)
O2 P2 C52 C51 8.5(3)
C41 P2 C52 C51 -109.2(3)
C45 P2 C52 C51 125.3(3)
C53 C52 C51 C56 1.7(5)
P2 C52 C51 C56 179.3(3)
C53 C52 C51 B2 -177.9(3)
P2 C52 C51 B2 -0.3(5)
C61 B2 C51 C56 -5.9(5)
Mg1 B2 C51 C56 174.6(3)
C61 B2 C51 C52 173.7(3)
Mg1 B2 C51 C52 -5.8(5)
C52 C51 C56 C55 -0.9(5)
B2 C51 C56 C55 178.7(4)
C51 C56 C55 C54 -0.6(6)
C56 C55 C54 C53 1.4(6)
C55 C54 C53 C52 -0.6(6)
C51 C52 C53 C54 -1.0(6)
P2 C52 C53 C54 -178.7(3)
C51 B2 C61 C62 107.8(4)
Mg1 B2 C61 C62 -72.7(4)
C51 B2 C61 C66 -71.6(4)
Mg1 B2 C61 C66 108.0(4)
C66 C61 C62 F62 -179.4(3)
B2 C61 C62 F62 1.2(5)
C66 C61 C62 C63 0.5(5)
B2 C61 C62 C63 -178.9(3)
F62 C62 C63 F63 -0.3(5)
C61 C62 C63 F63 179.8(3)
F62 C62 C63 C64 -179.6(3)
C61 C62 C63 C64 0.5(5)
F63 C63 C64 F64 0.1(5)
C62 C63 C64 F64 179.3(3)
F63 C63 C64 C65 179.3(3)
C62 C63 C64 C65 -1.4(6)
F64 C64 C65 F65 1.2(6)
C63 C64 C65 F65 -178.0(3)
F64 C64 C65 C66 -179.5(3)
C63 C64 C65 C66 1.3(6)
F65 C65 C66 F66 -1.5(5)
C64 C65 C66 F66 179.2(4)
F65 C65 C66 C61 179.0(3)
C64 C65 C66 C61 -0.3(6)
C62 C61 C66 F66 180.0(3)
B2 C61 C66 F66 -0.6(5)
C62 C61 C66 C65 -0.6(5)
B2 C61 C66 C65 178.8(3)
C71 C72 O73 C74 -175.7(8)
C72 O73 C74 C75 -165.4(7)
